data_4350607
loop_
_publ_author_name
'Timosheva, Natalya V.'
'Chandrasekaran, A.'
'Holmes, Robert R.'

_publ_section_title
;
 Biologically relevant phosphoranes: synthesis and structural
 characterization of glucofuranose-derived phosphoranes with penta- and
 hexacoordination at phosphorus.
;
_journal_issue 26
_journal_name_full 'Inorganic chemistry'
_journal_page_first 10836
_journal_page_last 10848
_journal_paper_doi 10.1021/ic061596f
_journal_volume 45
_journal_year 2006
_chemical_formula_sum 'C31 H41 O8 P S'
_chemical_formula_weight 604.67
_space_group_IT_number 4
_space_group_name_Hall 'P 2yb'
_space_group_name_H-M_alt 'P 1 21 1'
_symmetry_cell_setting monoclinic
_symmetry_space_group_name_H-M 'P 1 21 1'
_atom_sites_solution_hydrogens geom
_atom_sites_solution_primary direct
_atom_sites_solution_secondary difmap
_audit_creation_method SHELXL-97
_cell_angle_alpha 90.00
_cell_angle_beta 112.281(4)
_cell_angle_gamma 90.00
_cell_formula_units_Z 2
_cell_length_a 13.7011(18)
_cell_length_b 9.3468(10)
_cell_length_c 15.544(2)
_cell_measurement_reflns_used 1809
_cell_measurement_temperature 293(2)
_cell_measurement_theta_max 19.98
_cell_measurement_theta_min 4.08
_cell_volume 1842.0(4)
_computing_structure_refinement 'SHELXL-97 (Sheldrick, 1997)'
_computing_structure_solution 'SHELXS-97 (Sheldrick, 1990)'
_diffrn_ambient_temperature 293(2)
_diffrn_measured_fraction_theta_full 0.927
_diffrn_measured_fraction_theta_max 0.927
_diffrn_measurement_device_type 'Nonius KappaCCD area detector'
_diffrn_radiation_monochromator graphite
_diffrn_radiation_source 'fine-focus sealed tube'
_diffrn_radiation_type MoK\a
_diffrn_radiation_wavelength 0.71073
_diffrn_reflns_av_R_equivalents 0.0000
_diffrn_reflns_av_sigmaI/netI 0.1259
_diffrn_reflns_limit_h_max 13
_diffrn_reflns_limit_h_min -13
_diffrn_reflns_limit_k_max 8
_diffrn_reflns_limit_k_min -8
_diffrn_reflns_limit_l_max 14
_diffrn_reflns_limit_l_min -14
_diffrn_reflns_number 3345
_diffrn_reflns_theta_full 20.41
_diffrn_reflns_theta_max 20.41
_diffrn_reflns_theta_min 4.25
_exptl_absorpt_coefficient_mu 0.172
_exptl_absorpt_correction_T_max 0.9957
_exptl_absorpt_correction_T_min 0.9038
_exptl_crystal_colour colorless
_exptl_crystal_density_diffrn 1.090
_exptl_crystal_density_method 'not measured'
_exptl_crystal_description needle
_exptl_crystal_F_000 644
_exptl_crystal_size_max 0.60
_exptl_crystal_size_mid 0.05
_exptl_crystal_size_min 0.03
_refine_diff_density_max 0.517
_refine_diff_density_min -0.310
_refine_diff_density_rms 0.079
_refine_ls_abs_structure_details 'Flack H D (1983), Acta Cryst. A39, 876-881'
_refine_ls_abs_structure_Flack 0.1(4)
_refine_ls_extinction_method none
_refine_ls_goodness_of_fit_ref 1.165
_refine_ls_hydrogen_treatment constr
_refine_ls_matrix_type full
_refine_ls_number_parameters 372
_refine_ls_number_reflns 3345
_refine_ls_number_restraints 475
_refine_ls_restrained_S_all 1.096
_refine_ls_R_factor_all 0.1728
_refine_ls_R_factor_gt 0.1443
_refine_ls_shift/su_max 0.000
_refine_ls_shift/su_mean 0.000
_refine_ls_structure_factor_coef Fsqd
_refine_ls_weighting_details 'calc w=1/[\s^2^(Fo^2^)+(0.0357P)^2^+20.9361P] where P=(Fo^2^+2Fc^2^)/3'
_refine_ls_weighting_scheme calc
_refine_ls_wR_factor_gt 0.2897
_refine_ls_wR_factor_ref 0.3077
_reflns_number_gt 2666
_reflns_number_total 3345
_reflns_threshold_expression >2sigma(I)
_cod_data_source_file ic061596fsi20060918_073910.cif
_cod_data_source_block ntp40a_(compound_=_5)
_cod_depositor_comments
;
The following automatic conversions were performed:

data item '_symmetry_cell_setting' value 'Monoclinic' was changed to
'monoclinic' in accordance with the
/home/saulius/struct/COD-crude-data/automatic-downloads/DataCite-retrospective/ACS/depositions/lib/dictionaries/cif_core.dic
dictionary named 'cif_core.dic' version 2.4.2 last updated on
2011-04-26.

Automatic conversion script
Id: cif_fix_values 6909 2019-04-08 15:41:33Z antanas 
;
_cod_original_sg_symbol_H-M P2(1)
_cod_database_code 4350607

loop_
_symmetry_equiv_pos_as_xyz
'x, y, z'
'-x, y+1/2, -z'

loop_
_atom_site_label
_atom_site_type_symbol
_atom_site_fract_x
_atom_site_fract_y
_atom_site_fract_z
_atom_site_U_iso_or_equiv
_atom_site_adp_type
_atom_site_occupancy
_atom_site_symmetry_multiplicity
_atom_site_calc_flag
_atom_site_refinement_flags
P P 0.7258(3) 0.5761(5) 0.1440(3) 0.0513(14) Uani 1 1 d .
S S 0.7116(4) 0.3079(6) 0.0767(4) 0.0750(18) Uani 1 1 d .
O1 O 0.5837(10) 0.7709(13) 0.2724(10) 0.071(4) Uani 1 1 d U
O2 O 0.5823(13) 1.0050(16) 0.3204(11) 0.094(5) Uani 1 1 d U
O3 O 0.6356(10) 1.0658(12) 0.2081(9) 0.064(4) Uani 1 1 d U
O4 O 0.7502(8) 0.7361(10) 0.1886(7) 0.040(3) Uani 1 1 d U
O5 O 0.6392(8) 0.5289(11) 0.1852(8) 0.048(3) Uani 1 1 d U
O6 O 0.6314(7) 0.6108(12) 0.0400(7) 0.054(3) Uani 1 1 d U
O7 O 0.8144(10) 0.5030(12) 0.2354(8) 0.063(4) Uani 1 1 d U
O8 O 0.8156(8) 0.5812(13) 0.0911(8) 0.062(3) Uani 1 1 d U
C1 C 0.6456(16) 0.895(2) 0.3101(15) 0.066(6) Uani 1 1 d U
H1 H 0.7010 0.8724 0.3704 0.080 Uiso 1 1 calc R
C2 C 0.6953(16) 0.940(2) 0.2412(15) 0.060(5) Uani 1 1 d U
H2 H 0.7714 0.9575 0.2703 0.072 Uiso 1 1 calc R
C3 C 0.6665(12) 0.8290(19) 0.1695(13) 0.049(5) Uani 1 1 d U
H3 H 0.6505 0.8730 0.1084 0.059 Uiso 1 1 calc R
C4 C 0.5657(16) 0.7661(19) 0.1746(15) 0.075(6) Uani 1 1 d U
H4 H 0.5044 0.8243 0.1385 0.090 Uiso 1 1 calc R
C5 C 0.5488(13) 0.6103(17) 0.1427(12) 0.047(5) Uani 1 1 d U
H5 H 0.4896 0.5691 0.1550 0.057 Uiso 1 1 calc R
C6 C 0.5287(13) 0.600(2) 0.0392(12) 0.069(6) Uani 1 1 d U
H6A H 0.4965 0.5089 0.0133 0.082 Uiso 1 1 calc R
H6B H 0.4841 0.6771 0.0042 0.082 Uiso 1 1 calc R
C7 C 0.5943(18) 1.129(2) 0.2715(15) 0.065(5) Uani 1 1 d U
C8 C 0.4880(17) 1.189(3) 0.2206(17) 0.114(9) Uani 1 1 d U
H8A H 0.4936 1.2733 0.1875 0.171 Uiso 1 1 calc R
H8B H 0.4560 1.2133 0.2639 0.171 Uiso 1 1 calc R
H8C H 0.4453 1.1192 0.1774 0.171 Uiso 1 1 calc R
C9 C 0.6676(19) 1.228(2) 0.3372(17) 0.102(8) Uani 1 1 d U
H9A H 0.6754 1.3123 0.3046 0.153 Uiso 1 1 calc R
H9B H 0.7350 1.1829 0.3665 0.153 Uiso 1 1 calc R
H9C H 0.6407 1.2554 0.3836 0.153 Uiso 1 1 calc R
C10 C 0.8681(15) 0.375(2) 0.2407(15) 0.059(5) Uani 1 1 d U
C11 C 0.9602(13) 0.3528(18) 0.3216(13) 0.051(5) Uani 1 1 d U
C12 C 1.0072(13) 0.2198(17) 0.3278(12) 0.043(5) Uani 1 1 d U
H12 H 1.0685 0.1994 0.3787 0.052 Uiso 1 1 calc R
C13 C 0.9646(14) 0.1162(15) 0.2593(13) 0.042(4) Uani 1 1 d U
C14 C 0.8750(17) 0.142(2) 0.1786(14) 0.070(6) Uani 1 1 d U
H14 H 0.8482 0.0718 0.1330 0.084 Uiso 1 1 calc R
C15 C 0.8306(14) 0.2682(19) 0.1701(14) 0.062(5) Uani 1 1 d U
C16 C 0.7551(12) 0.378(2) -0.0069(12) 0.048(5) Uani 1 1 d U
C17 C 0.7309(14) 0.312(2) -0.0965(15) 0.076(6) Uani 1 1 d U
H17 H 0.7034 0.2199 -0.1063 0.091 Uiso 1 1 calc R
C18 C 0.7476(16) 0.383(3) -0.1693(15) 0.078(6) Uani 1 1 d U
C19 C 0.7965(15) 0.521(2) -0.1482(14) 0.077(6) Uani 1 1 d U
H19 H 0.8153 0.5661 -0.1930 0.093 Uiso 1 1 calc R
C20 C 0.8171(12) 0.591(2) -0.0647(13) 0.053(5) Uani 1 1 d U
C21 C 0.7949(13) 0.5194(19) 0.0034(12) 0.047(5) Uani 1 1 d U
C22 C 1.0035(18) 0.467(2) 0.3937(15) 0.082(7) Uani 1 1 d U
C23 C 0.8677(14) 0.740(2) -0.0495(15) 0.072(6) Uani 1 1 d U
C24 C 1.039(2) 0.593(2) 0.3470(16) 0.134(12) Uani 1 1 d U
H24A H 0.9787 0.6330 0.2982 0.201 Uiso 1 1 calc R
H24B H 1.0884 0.5589 0.3215 0.201 Uiso 1 1 calc R
H24C H 1.0720 0.6657 0.3926 0.201 Uiso 1 1 calc R
C25 C 0.928(2) 0.501(3) 0.4436(16) 0.123(10) Uani 1 1 d U
H25A H 0.8616 0.5335 0.3990 0.185 Uiso 1 1 calc R
H25B H 0.9582 0.5749 0.4890 0.185 Uiso 1 1 calc R
H25C H 0.9172 0.4167 0.4740 0.185 Uiso 1 1 calc R
C26 C 1.1042(17) 0.418(2) 0.4699(15) 0.100(9) Uani 1 1 d U
H26A H 1.1288 0.4911 0.5167 0.150 Uiso 1 1 calc R
H26B H 1.1567 0.4004 0.4443 0.150 Uiso 1 1 calc R
H26C H 1.0911 0.3318 0.4972 0.150 Uiso 1 1 calc R
C27 C 1.0170(17) -0.031(2) 0.2745(16) 0.096(8) Uani 1 1 d U
H27A H 1.0488 -0.0453 0.2298 0.144 Uiso 1 1 calc R
H27B H 0.9649 -0.1032 0.2671 0.144 Uiso 1 1 calc R
H27C H 1.0701 -0.0356 0.3361 0.144 Uiso 1 1 calc R
C28 C 0.725(2) 0.305(3) -0.2568(15) 0.124(10) Uani 1 1 d U
H28A H 0.7537 0.2099 -0.2434 0.186 Uiso 1 1 calc R
H28B H 0.7570 0.3540 -0.2938 0.186 Uiso 1 1 calc R
H28C H 0.6503 0.2996 -0.2904 0.186 Uiso 1 1 calc R
C29 C 0.882(2) 0.797(3) -0.1313(19) 0.141(11) Uani 1 1 d U
H29A H 0.9133 0.8904 -0.1174 0.212 Uiso 1 1 calc R
H29B H 0.8141 0.8046 -0.1816 0.212 Uiso 1 1 calc R
H29C H 0.9264 0.7347 -0.1489 0.212 Uiso 1 1 calc R
C30 C 0.9764(16) 0.733(3) 0.0324(19) 0.134(11) Uani 1 1 d U
H30A H 1.0089 0.8257 0.0420 0.201 Uiso 1 1 calc R
H30B H 1.0208 0.6654 0.0179 0.201 Uiso 1 1 calc R
H30C H 0.9669 0.7032 0.0878 0.201 Uiso 1 1 calc R
C31 C 0.7951(17) 0.844(3) -0.0263(18) 0.109(9) Uani 1 1 d U
H31A H 0.8253 0.9383 -0.0173 0.164 Uiso 1 1 calc R
H31B H 0.7870 0.8136 0.0296 0.164 Uiso 1 1 calc R
H31C H 0.7274 0.8459 -0.0765 0.164 Uiso 1 1 calc R

loop_
_atom_site_aniso_label
_atom_site_aniso_U_11
_atom_site_aniso_U_22
_atom_site_aniso_U_33
_atom_site_aniso_U_23
_atom_site_aniso_U_13
_atom_site_aniso_U_12
P 0.031(3) 0.048(3) 0.062(3) -0.006(3) 0.002(3) 0.004(3)
S 0.034(3) 0.100(5) 0.075(4) -0.010(3) 0.003(3) 0.003(3)
O1 0.077(9) 0.046(8) 0.096(10) -0.005(8) 0.039(8) -0.010(7)
O2 0.129(12) 0.076(10) 0.121(12) -0.011(9) 0.099(10) 0.002(9)
O3 0.071(8) 0.036(7) 0.099(10) -0.006(8) 0.047(7) -0.002(7)
O4 0.055(8) 0.019(6) 0.060(7) 0.002(5) 0.037(6) 0.018(6)
O5 0.019(6) 0.054(8) 0.066(8) -0.010(6) 0.010(6) 0.012(6)
O6 0.011(6) 0.068(9) 0.063(8) -0.008(7) -0.008(6) 0.018(6)
O7 0.082(9) 0.029(7) 0.055(8) -0.017(6) -0.001(7) 0.012(7)
O8 0.047(7) 0.056(8) 0.074(9) -0.016(8) 0.012(6) 0.016(7)
C1 0.077(13) 0.065(13) 0.087(13) -0.017(11) 0.065(11) 0.002(11)
C2 0.052(11) 0.055(11) 0.082(13) -0.002(10) 0.035(11) 0.027(10)
C3 0.026(9) 0.042(10) 0.074(12) -0.008(9) 0.013(8) 0.013(9)
C4 0.064(12) 0.040(11) 0.092(14) -0.016(11) -0.002(11) -0.003(10)
C5 0.036(10) 0.047(11) 0.070(11) -0.012(9) 0.031(9) -0.009(8)
C6 0.042(11) 0.078(13) 0.062(12) -0.018(11) -0.007(9) -0.006(10)
C7 0.101(14) 0.039(11) 0.085(13) 0.011(11) 0.069(12) -0.002(11)
C8 0.067(16) 0.12(2) 0.14(2) -0.002(17) 0.020(15) 0.046(15)
C9 0.12(2) 0.033(12) 0.16(2) -0.028(14) 0.064(17) -0.018(13)
C10 0.059(11) 0.045(12) 0.079(12) -0.009(10) 0.032(10) 0.006(10)
C11 0.044(10) 0.030(10) 0.065(11) -0.003(9) 0.003(9) -0.014(9)
C12 0.034(10) 0.017(10) 0.063(11) 0.002(9) 0.001(9) -0.008(8)
C13 0.053(11) 0.014(10) 0.081(12) 0.030(9) 0.051(10) 0.023(8)
C14 0.091(14) 0.034(12) 0.073(13) 0.008(10) 0.017(12) -0.006(11)
C15 0.060(12) 0.029(11) 0.099(14) 0.000(11) 0.030(11) 0.000(10)
C16 0.012(9) 0.082(13) 0.044(11) -0.003(10) 0.003(8) -0.003(9)
C17 0.047(11) 0.080(14) 0.077(14) -0.063(12) -0.003(11) 0.006(11)
C18 0.065(13) 0.115(16) 0.050(13) -0.027(13) 0.018(11) -0.017(12)
C19 0.069(13) 0.088(15) 0.068(13) -0.044(12) 0.018(10) -0.024(11)
C20 0.033(9) 0.075(12) 0.060(11) -0.015(11) 0.030(9) 0.001(10)
C21 0.041(10) 0.057(12) 0.038(10) -0.018(9) 0.010(8) -0.005(9)
C22 0.084(15) 0.047(13) 0.061(13) 0.006(11) -0.036(13) -0.012(11)
C23 0.040(12) 0.095(15) 0.099(15) -0.016(13) 0.046(11) -0.009(11)
C24 0.15(2) 0.061(16) 0.118(19) 0.017(15) -0.037(16) -0.069(17)
C25 0.16(3) 0.11(2) 0.073(16) -0.027(15) 0.012(17) 0.048(19)
C26 0.089(17) 0.075(15) 0.071(16) -0.013(12) -0.043(14) 0.028(13)
C27 0.061(15) 0.12(2) 0.088(17) -0.010(15) 0.011(13) 0.017(14)
C28 0.16(2) 0.15(2) 0.070(16) -0.056(17) 0.053(16) -0.02(2)
C29 0.21(3) 0.15(2) 0.14(2) 0.02(2) 0.14(2) 0.01(2)
C30 0.056(16) 0.102(19) 0.21(3) -0.038(19) 0.015(18) -0.061(14)
C31 0.087(18) 0.104(19) 0.15(2) -0.048(17) 0.054(16) -0.036(15)

loop_
_atom_type_symbol
_atom_type_description
_atom_type_scat_dispersion_real
_atom_type_scat_dispersion_imag
_atom_type_scat_source
C C 0.0033 0.0016 'International Tables Vol C Tables 4.2.6.8 and 6.1.1.4'
H H 0.0000 0.0000 'International Tables Vol C Tables 4.2.6.8 and 6.1.1.4'
O O 0.0106 0.0060 'International Tables Vol C Tables 4.2.6.8 and 6.1.1.4'
P P 0.1023 0.0942 'International Tables Vol C Tables 4.2.6.8 and 6.1.1.4'
S S 0.1246 0.1234 'International Tables Vol C Tables 4.2.6.8 and 6.1.1.4'

loop_
_geom_angle_atom_site_label_1
_geom_angle_atom_site_label_2
_geom_angle_atom_site_label_3
_geom_angle
_geom_angle_publ_flag
O4 P O5 98.4(6) y
O4 P O6 101.1(6) y
O4 P O7 92.8(6) y
O4 P O8 96.2(6) y
O5 P O6 91.2(6) y
O5 P O7 87.5(7) y
O5 P O8 165.2(7) y
O6 P O7 166.1(6) y
O6 P O8 87.9(6) y
O7 P O8 89.8(6) y
O4 P S 172.8(5) y
O5 P S 86.8(4) y
O6 P S 83.7(4) y
O7 P S 82.4(4) y
O8 P S 78.4(5) y
C16 S C15 102.8(8) y
C16 S P 86.9(7) y
C15 S P 88.2(7) y
C1 O1 C4 107.2(14) y
C1 O2 C7 109.6(14) y
C2 O3 C7 114.7(15) y
C3 O4 P 117.8(10) y
C5 O5 P 108.6(10) y
C6 O6 P 113.4(11) y
C10 O7 P 128.1(11) y
C21 O8 P 122.3(11) y
O2 C1 O1 110.4(16) ?
O2 C1 C2 109.8(16) ?
O1 C1 C2 106.8(16) ?
O3 C2 C3 111.2(16) ?
O3 C2 C1 97.7(14) ?
C3 C2 C1 105.9(17) ?
O4 C3 C2 108.7(14) ?
O4 C3 C4 116.1(15) ?
C2 C3 C4 102.8(15) ?
O1 C4 C5 108.4(16) ?
O1 C4 C3 104.2(14) ?
C5 C4 C3 112.2(17) ?
O5 C5 C4 111.7(14) ?
O5 C5 C6 103.7(13) ?
C4 C5 C6 110.4(16) ?
O6 C6 C5 101.8(12) ?
O2 C7 O3 100.5(14) ?
O2 C7 C9 109.3(18) ?
O3 C7 C9 113.3(17) ?
O2 C7 C8 107.6(18) ?
O3 C7 C8 110.7(18) ?
C9 C7 C8 114.3(19) ?
O7 C10 C11 116.9(16) ?
O7 C10 C15 121.9(16) ?
C11 C10 C15 121.1(16) ?
C12 C11 C10 115.3(15) ?
C12 C11 C22 123.1(16) ?
C10 C11 C22 121.6(16) ?
C11 C12 C13 121.5(14) ?
C12 C13 C14 122.4(14) ?
C12 C13 C27 118.1(16) ?
C14 C13 C27 119.5(18) ?
C15 C14 C13 117.2(19) ?
C14 C15 C10 122.4(19) ?
C14 C15 S 121.4(16) ?
C10 C15 S 115.9(14) ?
C21 C16 C17 116.5(17) ?
C21 C16 S 119.4(14) ?
C17 C16 S 122.7(16) ?
C18 C17 C16 122(2) ?
C17 C18 C19 116.5(19) ?
C17 C18 C28 118(2) ?
C19 C18 C28 125(2) ?
C20 C19 C18 123(2) ?
C21 C20 C19 118.0(19) ?
C21 C20 C23 122.6(16) ?
C19 C20 C23 119.4(18) ?
C20 C21 O8 121.6(17) ?
C20 C21 C16 123.5(16) ?
O8 C21 C16 114.9(16) ?
C11 C22 C26 110.9(17) ?
C11 C22 C25 112.0(19) ?
C26 C22 C25 105(2) ?
C11 C22 C24 107.2(19) ?
C26 C22 C24 103.9(19) ?
C25 C22 C24 118(2) ?
C29 C23 C31 107(2) ?
C29 C23 C20 114(2) ?
C31 C23 C20 108.6(15) ?
C29 C23 C30 109.2(19) ?
C31 C23 C30 110.0(19) ?
C20 C23 C30 108.8(18) ?

loop_
_geom_bond_atom_site_label_1
_geom_bond_atom_site_label_2
_geom_bond_distance
_geom_bond_publ_flag
P O4 1.629(11) y
P O5 1.609(12) y
P O6 1.676(11) y
P O7 1.628(12) y
P O8 1.721(13) y
P S 2.695(8) y
S C16 1.750(18) ?
S C15 1.762(19) ?
O1 C1 1.43(2) ?
O1 C4 1.45(2) ?
O2 C1 1.39(2) ?
O2 C7 1.43(2) ?
O3 C2 1.41(2) ?
O3 C7 1.44(2) ?
O4 C3 1.378(16) ?
O5 C5 1.389(18) ?
O6 C6 1.406(19) ?
O7 C10 1.39(2) ?
O8 C21 1.407(19) ?
C1 C2 1.53(3) ?
C2 C3 1.47(2) ?
C3 C4 1.53(2) ?
C4 C5 1.53(2) ?
C5 C6 1.53(2) ?
C7 C9 1.46(3) ?
C7 C8 1.48(3) ?
C10 C11 1.42(2) ?
C10 C15 1.43(2) ?
C11 C12 1.39(2) ?
C11 C22 1.50(3) ?
C12 C13 1.39(2) ?
C13 C14 1.40(2) ?
C13 C27 1.52(3) ?
C14 C15 1.31(2) ?
C16 C21 1.42(2) ?
C16 C17 1.44(2) ?
C17 C18 1.40(3) ?
C18 C19 1.43(3) ?
C18 C28 1.47(3) ?
C19 C20 1.38(2) ?
C20 C21 1.38(2) ?
C20 C23 1.54(3) ?
C22 C26 1.51(2) ?
C22 C25 1.54(3) ?
C22 C24 1.56(3) ?
C23 C29 1.46(3) ?
C23 C31 1.53(3) ?
C23 C30 1.55(3) ?
